data_7201878
loop_
_publ_author_name
'Liu, Yu'
'Li, Qiang'
'Guo, Dong-Sheng'
'Chen, Kun'

_publ_section_title
;
 Supramolecular chain-like aggregates and polymeric sandwich complexes
 constructed from p-sulfonatocalix[4,6]arenes with (8-hydroxy)quinoline
 guests
;
_journal_issue 6
_journal_name_full CrystEngComm
_journal_page_first 675
_journal_paper_doi 10.1039/b717884k
_journal_volume 10
_journal_year 2008
_chemical_formula_moiety 'C96 H120 N6 O51 S6'
_chemical_formula_sum 'C96 H120 N6 O51 S6'
_chemical_formula_weight 2366.34
_chemical_name_systematic
;
?
;
_space_group_IT_number 2
_symmetry_cell_setting triclinic
_symmetry_space_group_name_Hall '-P 1'
_symmetry_space_group_name_H-M 'P -1'
_atom_sites_solution_hydrogens geom
_atom_sites_solution_primary direct
_atom_sites_solution_secondary difmap
_audit_creation_method SHELXL-97
_cell_angle_alpha 102.191(3)
_cell_angle_beta 103.227(4)
_cell_angle_gamma 90.240(2)
_cell_formula_units_Z 1
_cell_length_a 12.131(2)
_cell_length_b 12.741(2)
_cell_length_c 17.734(3)
_cell_measurement_reflns_used 7572
_cell_measurement_temperature 113(2)
_cell_measurement_theta_max 27.9
_cell_measurement_theta_min 1.2
_cell_volume 2604.1(7)
_computing_cell_refinement 'CrystalClear (Rigaku/MSC Inc., 2005)'
_computing_data_collection 'CrystalClear (Rigaku/MSC Inc., 2005)'
_computing_data_reduction 'CrystalClear (Rigaku/MSC Inc., 2005)'
_computing_publication_material 'CrystalStructure 3.7.0'
_computing_structure_refinement 'SHELXL-97 (Sheldrick, 1997)'
_computing_structure_solution 'SHELXS-97 (Sheldrick, 1990)'
_diffrn_ambient_temperature 113(2)
_diffrn_detector_area_resol_mean 7.31
_diffrn_measured_fraction_theta_full 0.982
_diffrn_measured_fraction_theta_max 0.982
_diffrn_measurement_device_type 'Rigaku Saturn'
_diffrn_measurement_method \w
_diffrn_radiation_monochromator confocal
_diffrn_radiation_source 'rotating anode'
_diffrn_radiation_type MoK\a
_diffrn_radiation_wavelength 0.71070
_diffrn_reflns_av_R_equivalents 0.0273
_diffrn_reflns_av_sigmaI/netI 0.0492
_diffrn_reflns_limit_h_max 15
_diffrn_reflns_limit_h_min -15
_diffrn_reflns_limit_k_max 16
_diffrn_reflns_limit_k_min -16
_diffrn_reflns_limit_l_max 23
_diffrn_reflns_limit_l_min -19
_diffrn_reflns_number 24594
_diffrn_reflns_theta_full 27.88
_diffrn_reflns_theta_max 27.88
_diffrn_reflns_theta_min 1.64
_exptl_absorpt_coefficient_mu 0.236
_exptl_absorpt_correction_T_max 0.9677
_exptl_absorpt_correction_T_min 0.9283
_exptl_absorpt_correction_type multi-scan
_exptl_absorpt_process_details 'Jacobson, R. (1998) Private communication'
_exptl_crystal_colour yellow
_exptl_crystal_density_diffrn 1.509
_exptl_crystal_density_method 'not measured'
_exptl_crystal_description prism
_exptl_crystal_F_000 1242
_exptl_crystal_size_max 0.32
_exptl_crystal_size_mid 0.16
_exptl_crystal_size_min 0.14
_refine_diff_density_max 0.962
_refine_diff_density_min -1.060
_refine_diff_density_rms 0.071
_refine_ls_extinction_coef 0.0063(12)
_refine_ls_extinction_expression Fc^*^=kFc[1+0.001xFc^2^\l^3^/sin(2\q)]^-1/4^
_refine_ls_extinction_method SHELXL
_refine_ls_goodness_of_fit_ref 1.071
_refine_ls_hydrogen_treatment mixed
_refine_ls_matrix_type full
_refine_ls_number_parameters 870
_refine_ls_number_reflns 12178
_refine_ls_number_restraints 93
_refine_ls_restrained_S_all 1.094
_refine_ls_R_factor_all 0.0740
_refine_ls_R_factor_gt 0.0559
_refine_ls_shift/su_max 0.001
_refine_ls_shift/su_mean 0.000
_refine_ls_structure_factor_coef Fsqd
_refine_ls_weighting_details 'calc w=1/[\s^2^(Fo^2^)+(0.0677P)^2^+1.9796P] where P=(Fo^2^+2Fc^2^)/3'
_refine_ls_weighting_scheme calc
_refine_ls_wR_factor_gt 0.1346
_refine_ls_wR_factor_ref 0.1469
_reflns_number_gt 9198
_reflns_number_total 12178
_reflns_threshold_expression >2sigma(I)
_cod_data_source_file b717884k.txt
_cod_data_source_block shelxl4
_cod_original_cell_volume 2604.1(8)
_cod_database_code 7201878

loop_
_symmetry_equiv_pos_as_xyz
'x, y, z'
'-x, -y, -z'

loop_
_atom_site_label
_atom_site_type_symbol
_atom_site_fract_x
_atom_site_fract_y
_atom_site_fract_z
_atom_site_U_iso_or_equiv
_atom_site_adp_type
_atom_site_occupancy
_atom_site_symmetry_multiplicity
_atom_site_calc_flag
_atom_site_refinement_flags
_atom_site_disorder_assembly
_atom_site_disorder_group
S1 S 0.83709(6) 1.01040(5) 0.83089(4) 0.03059(17) Uani 1 1 d D . .
S2 S 0.77816(5) 0.95801(4) 0.43294(3) 0.01775(14) Uani 1 1 d . . .
S3 S 0.59781(5) 0.47151(5) 0.17306(3) 0.02099(14) Uani 1 1 d . . .
O1 O 0.57307(14) 0.63906(13) 0.60336(10) 0.0224(4) Uani 1 1 d . . .
H1 H 0.5975 0.5815 0.6149 0.034 Uiso 1 1 calc R . .
O2 O 0.33028(13) 0.79229(13) 0.44388(9) 0.0190(3) Uani 1 1 d . A .
H2 H 0.3098 0.8275 0.4835 0.028 Uiso 1 1 calc R . .
O3 O 0.21335(13) 0.61777(13) 0.31239(10) 0.0206(4) Uani 1 1 d . A .
H3 H 0.2007 0.6827 0.3130 0.031 Uiso 1 1 calc R . .
O4 O 0.9053(5) 1.0451(8) 0.7797(4) 0.0244(12) Uani 0.671(11) 1 d PDU A 1
O5 O 0.9183(4) 0.9658(2) 0.89235(19) 0.0251(11) Uani 0.671(11) 1 d PD A 1
O6 O 0.7658(6) 1.0892(5) 0.8580(4) 0.0290(11) Uani 0.671(11) 1 d PDU A 1
O4' O 0.9246(9) 1.0410(16) 0.7980(9) 0.025(3) Uani 0.329(11) 1 d PDU A 2
O5' O 0.8597(8) 0.9906(5) 0.9112(4) 0.030(3) Uani 0.329(11) 1 d PD A 2
O6' O 0.7523(11) 1.0975(11) 0.8351(7) 0.036(3) Uani 0.329(11) 1 d PDU A 2
O7 O 0.79060(15) 0.91520(14) 0.35195(10) 0.0257(4) Uani 1 1 d . . .
O8 O 0.86540(14) 0.92473(15) 0.49269(11) 0.0264(4) Uani 1 1 d . . .
O9 O 0.76958(13) 1.07459(13) 0.44765(10) 0.0208(4) Uani 1 1 d . . .
O10 O 0.65113(15) 0.56580(15) 0.15888(11) 0.0274(4) Uani 1 1 d . . .
O11 O 0.54514(17) 0.39626(19) 0.09858(13) 0.0453(6) Uani 1 1 d . . .
O12 O 0.67323(17) 0.41940(17) 0.22718(12) 0.0357(5) Uani 1 1 d . . .
O13 O 0.21987(16) 0.67616(14) 0.55347(11) 0.0281(4) Uani 1 1 d . . .
H13 H 0.2554 0.6987 0.6009 0.042 Uiso 1 1 calc R . .
O15 O 0.6431(2) 0.22308(17) 1.03694(13) 0.0439(5) Uani 1 1 d . . .
H15 H 0.6122 0.2792 1.0539 0.066 Uiso 1 1 calc R . .
O16 O 0.04156(15) 0.79984(15) 0.45364(12) 0.0282(4) Uani 1 1 d D . .
H16A H 0.096(2) 0.839(2) 0.4877(15) 0.042 Uiso 1 1 d D . .
H16B H -0.0204(17) 0.827(3) 0.4611(19) 0.042 Uiso 1 1 d D . .
O17 O 0.94451(17) 0.90048(16) 0.64908(12) 0.0321(4) Uani 1 1 d D . .
H17A H 0.918(3) 0.922(3) 0.6068(13) 0.048 Uiso 1 1 d D . .
H17B H 0.926(3) 0.936(3) 0.6902(13) 0.048 Uiso 1 1 d D . .
O18 O 0.83192(16) 0.08297(16) 0.27670(11) 0.0289(4) Uani 1 1 d D . .
H18A H 0.805(3) 0.0312(19) 0.2917(19) 0.043 Uiso 1 1 d D . .
H18B H 0.9007(12) 0.094(3) 0.3023(18) 0.043 Uiso 1 1 d D . .
O19 O 0.68166(17) 0.24344(17) 0.29870(12) 0.0324(4) Uani 1 1 d D . .
H19A H 0.729(2) 0.197(2) 0.289(2) 0.049 Uiso 1 1 d D . .
H19B H 0.679(3) 0.291(2) 0.2712(18) 0.049 Uiso 1 1 d D . .
O20 O 0.09606(18) 0.79682(18) 0.30905(13) 0.0379(5) Uani 1 1 d D . .
H20A H 0.100(3) 0.853(2) 0.290(2) 0.057 Uiso 1 1 d D . .
H20B H 0.075(3) 0.809(3) 0.3540(12) 0.057 Uiso 1 1 d D . .
O21 O 0.4280(2) 0.5828(2) 0.45225(15) 0.0493(6) Uani 1 1 d D . .
H21A H 0.456(3) 0.601(4) 0.5011(8) 0.074 Uiso 1 1 d D . .
H21B H 0.377(3) 0.627(3) 0.444(3) 0.074 Uiso 1 1 d D . .
O22 O 0.1223(2) 0.1664(2) 0.8565(2) 0.0690(9) Uani 1 1 d D . .
H22A H 0.134(5) 0.173(5) 0.8118(18) 0.103 Uiso 1 1 d D . .
H22B H 0.059(2) 0.130(4) 0.840(3) 0.103 Uiso 1 1 d D . .
O23 O 0.8492(3) 0.0914(3) 0.12466(15) 0.0682(9) Uani 1 1 d D . .
H23A H 0.854(4) 0.083(4) 0.1718(13) 0.102 Uiso 1 1 d D . .
H23B H 0.800(4) 0.138(4) 0.130(3) 0.102 Uiso 1 1 d D . .
O24 O 0.1768(2) 0.2826(2) 0.7464(2) 0.0725(10) Uani 1 1 d D . .
H24A H 0.189(5) 0.246(4) 0.7036(18) 0.109 Uiso 1 1 d D . .
H24B H 0.231(3) 0.328(3) 0.769(3) 0.109 Uiso 1 1 d D . .
N1 N 0.05497(17) 0.58072(17) 0.42928(12) 0.0230(4) Uani 1 1 d . . .
H1A H 0.0635 0.6511 0.4459 0.028 Uiso 1 1 calc R . .
N3 N 0.67473(19) 0.01257(19) 0.99968(13) 0.0297(5) Uani 1 1 d . . .
H3C H 0.7170 0.0558 1.0419 0.036 Uiso 1 1 calc R . .
C1 C 0.63224(19) 0.72455(18) 0.65796(13) 0.0162(4) Uani 1 1 d . . .
C2 C 0.72562(19) 0.70657(18) 0.71585(14) 0.0178(5) Uani 1 1 d . A .
C3 C 0.7865(2) 0.79433(19) 0.76977(14) 0.0223(5) Uani 1 1 d . . .
H3A H 0.8505 0.7833 0.8090 0.027 Uiso 1 1 calc R A .
C4 C 0.7544(2) 0.89845(19) 0.76667(14) 0.0228(5) Uani 1 1 d . A .
C5 C 0.6592(2) 0.91478(18) 0.71006(14) 0.0205(5) Uani 1 1 d . . .
H5 H 0.6365 0.9859 0.7092 0.025 Uiso 1 1 calc R A .
C6 C 0.59712(19) 0.82882(18) 0.65506(13) 0.0169(4) Uani 1 1 d . A .
C7 C 0.76180(19) 0.59388(18) 0.71764(14) 0.0182(5) Uani 1 1 d . . .
H7A H 0.8352 0.5985 0.7569 0.022 Uiso 1 1 calc R A .
H7B H 0.7750 0.5604 0.6650 0.022 Uiso 1 1 calc R . .
C8 C 0.49481(19) 0.84734(18) 0.59349(13) 0.0168(4) Uani 1 1 d . . .
H8A H 0.4601 0.9135 0.6156 0.020 Uiso 1 1 calc R A .
H8B H 0.4383 0.7865 0.5827 0.020 Uiso 1 1 calc R . .
C9 C 0.43680(18) 0.82920(17) 0.44435(13) 0.0150(4) Uani 1 1 d . . .
C10 C 0.52088(18) 0.85843(17) 0.51544(13) 0.0149(4) Uani 1 1 d . A .
C11 C 0.62663(18) 0.89655(17) 0.51149(13) 0.0163(4) Uani 1 1 d . . .
H11 H 0.6846 0.9184 0.5587 0.020 Uiso 1 1 calc R A .
C12 C 0.64763(18) 0.90268(17) 0.43841(13) 0.0161(4) Uani 1 1 d . A .
C13 C 0.56519(19) 0.86847(17) 0.36859(13) 0.0168(4) Uani 1 1 d . . .
H13A H 0.5818 0.8708 0.3191 0.020 Uiso 1 1 calc R A .
C14 C 0.45878(19) 0.83089(17) 0.37058(13) 0.0158(4) Uani 1 1 d . A .
C15 C 0.37140(19) 0.78656(17) 0.29376(13) 0.0165(4) Uani 1 1 d . . .
H15A H 0.3848 0.8216 0.2516 0.020 Uiso 1 1 calc R A .
H15B H 0.2944 0.8027 0.3014 0.020 Uiso 1 1 calc R . .
C16 C 0.30382(18) 0.59125(18) 0.28053(13) 0.0150(4) Uani 1 1 d . . .
C17 C 0.37893(18) 0.66570(17) 0.26837(13) 0.0155(4) Uani 1 1 d . A .
C18 C 0.46832(19) 0.62730(18) 0.23487(13) 0.0171(4) Uani 1 1 d . . .
H18 H 0.5191 0.6768 0.2249 0.021 Uiso 1 1 calc R A .
C19 C 0.48440(19) 0.51811(18) 0.21586(13) 0.0175(4) Uani 1 1 d . A .
C20 C 0.41046(19) 0.44446(18) 0.23032(13) 0.0169(4) Uani 1 1 d . . .
H20 H 0.4224 0.3697 0.2181 0.020 Uiso 1 1 calc R A .
C21 C 0.31997(18) 0.47977(17) 0.26238(13) 0.0151(4) Uani 1 1 d . . .
C22 C 0.2154(2) 0.5669(2) 0.53544(15) 0.0239(5) Uani 1 1 d . . .
C23 C 0.2873(2) 0.5028(2) 0.57412(15) 0.0264(5) Uani 1 1 d . . .
H23 H 0.3464 0.5346 0.6185 0.032 Uiso 1 1 calc R . .
C24 C 0.2749(2) 0.3893(2) 0.54872(16) 0.0283(6) Uani 1 1 d . . .
H24 H 0.3262 0.3463 0.5762 0.034 Uiso 1 1 calc R . .
C25 C 0.1905(2) 0.3405(2) 0.48555(15) 0.0251(5) Uani 1 1 d . . .
H25 H 0.1829 0.2643 0.4696 0.030 Uiso 1 1 calc R . .
C26 C 0.1145(2) 0.40446(19) 0.44400(15) 0.0214(5) Uani 1 1 d . . .
C27 C 0.1284(2) 0.51783(19) 0.46954(14) 0.0205(5) Uani 1 1 d . . .
C28 C -0.0274(2) 0.5400(2) 0.36702(15) 0.0255(5) Uani 1 1 d . . .
H28 H -0.0751 0.5867 0.3406 0.031 Uiso 1 1 calc R . .
C29 C -0.0451(2) 0.4288(2) 0.33961(16) 0.0266(5) Uani 1 1 d . . .
H29 H -0.1049 0.3995 0.2949 0.032 Uiso 1 1 calc R . .
C30 C 0.0248(2) 0.3620(2) 0.37789(15) 0.0238(5) Uani 1 1 d . . .
H30 H 0.0126 0.2863 0.3596 0.029 Uiso 1 1 calc R . .
C40 C 0.5735(3) 0.1660(2) 0.96947(16) 0.0319(6) Uani 1 1 d . . .
C41 C 0.4892(3) 0.2067(2) 0.91962(18) 0.0373(7) Uani 1 1 d . . .
H41 H 0.4764 0.2813 0.9312 0.045 Uiso 1 1 calc R . .
C42 C 0.4218(3) 0.1388(2) 0.85151(17) 0.0347(6) Uani 1 1 d . . .
H42 H 0.3633 0.1685 0.8181 0.042 Uiso 1 1 calc R . .
C43 C 0.4380(2) 0.0312(2) 0.83214(16) 0.0292(6) Uani 1 1 d . . .
H43 H 0.3919 -0.0131 0.7856 0.035 Uiso 1 1 calc R . .
C44 C 0.5247(2) -0.0137(2) 0.88244(15) 0.0241(5) Uani 1 1 d . . .
C45 C 0.5916(2) 0.0553(2) 0.95058(14) 0.0245(5) Uani 1 1 d . . .
C46 C 0.6941(2) -0.0900(2) 0.98652(17) 0.0337(6) Uani 1 1 d . . .
H46 H 0.7528 -0.1156 1.0224 0.040 Uiso 1 1 calc R . .
C47 C 0.6298(2) -0.1620(2) 0.92069(17) 0.0351(6) Uani 1 1 d . . .
H47 H 0.6437 -0.2364 0.9119 0.042 Uiso 1 1 calc R . .
C48 C 0.5466(2) -0.1239(2) 0.86903(16) 0.0293(6) Uani 1 1 d . . .
H48 H 0.5029 -0.1722 0.8235 0.035 Uiso 1 1 calc R . .
O14 O 0.1666(2) 0.3126(2) -0.00343(17) 0.0335(7) Uani 0.667(3) 1 d P B 1
H14A H 0.1366 0.2671 -0.0450 0.050 Uiso 0.667(3) 1 calc PR B 1
C31 C 0.08598(18) 0.34435(13) 0.03972(12) 0.0262(10) Uani 0.667(3) 1 d PG B 1
C32 C 0.0016(2) 0.27784(13) 0.04946(14) 0.0305(9) Uani 0.667(3) 1 d PG B 1
H32A H -0.0037 0.2032 0.0260 0.037 Uiso 0.667(3) 1 calc PR B 1
C33 C -0.07515(18) 0.32057(17) 0.09358(15) 0.0301(10) Uani 0.667(3) 1 d PG B 1
H33A H -0.1328 0.2751 0.1002 0.036 Uiso 0.667(3) 1 calc PR B 1
C34 C -0.06743(16) 0.42981(17) 0.12797(14) 0.0285(13) Uani 0.667(3) 1 d PG B 1
H34A H -0.1199 0.4590 0.1581 0.034 Uiso 0.667(3) 1 calc PR B 1
C35 C 0.01698(13) 0.49632(13) 0.11823(10) 0.0224(8) Uani 0.667(3) 1 d PG B 1
C36 C 0.09369(13) 0.45359(13) 0.07411(9) 0.0209(9) Uani 0.667(3) 1 d PGU B 1
N2 N 0.17811(15) 0.52009(16) 0.06437(13) 0.0215(8) Uani 0.667(3) 1 d PG B 1
H2A H 0.2267 0.4930 0.0364 0.026 Uiso 0.667(3) 1 calc PR B 1
C37 C 0.18583(18) 0.62933(16) 0.09876(14) 0.0266(9) Uani 0.667(3) 1 d PG B 1
H37A H 0.2435 0.6748 0.0921 0.032 Uiso 0.667(3) 1 calc PR B 1
C38 C 0.1091(2) 0.67206(13) 0.14289(15) 0.0285(10) Uani 0.667(3) 1 d PGU B 1
H38A H 0.1144 0.7467 0.1664 0.034 Uiso 0.667(3) 1 calc PR B 1
C39 C 0.02470(19) 0.60556(14) 0.15262(13) 0.0265(9) Uani 0.667(3) 1 d PG B 1
H39A H -0.0277 0.6348 0.1828 0.032 Uiso 0.667(3) 1 calc PR B 1
O25 O 0.3602(2) 0.4909(3) 0.00890(17) 0.0389(8) Uani 0.667(3) 1 d P B 1
O14' O 0.0786(6) 0.2909(5) 0.0260(4) 0.0284(15) Uani 0.333(3) 1 d P B 2
H14B H 0.0436 0.2350 0.0282 0.043 Uiso 0.333(3) 1 calc PR B 2
C31' C 0.0422(3) 0.3782(2) 0.0708(3) 0.0246(17) Uani 0.333(3) 1 d PG B 2
C32' C -0.0488(3) 0.3775(3) 0.1062(3) 0.0238(19) Uani 0.333(3) 1 d PG B 2
H32B H -0.0892 0.3117 0.1020 0.029 Uiso 0.333(3) 1 calc PR B 2
C33' C -0.0807(3) 0.4731(4) 0.1477(3) 0.030(2) Uani 0.333(3) 1 d PG B 2
H33B H -0.1429 0.4727 0.1719 0.036 Uiso 0.333(3) 1 calc PR B 2
C34' C -0.0216(3) 0.5694(3) 0.1538(3) 0.032(2) Uani 0.333(3) 1 d PG B 2
H34B H -0.0434 0.6348 0.1822 0.038 Uiso 0.333(3) 1 calc PR B 2
C35' C 0.0694(3) 0.5701(2) 0.11846(19) 0.0234(16) Uani 0.333(3) 1 d PG B 2
C36' C 0.1013(3) 0.4745(2) 0.07694(18) 0.0222(18) Uani 0.333(3) 1 d PGU B 2
N2' N 0.1923(3) 0.4752(3) 0.0416(3) 0.0291(18) Uani 0.333(3) 1 d PG B 2
H2'A H 0.2125 0.4146 0.0153 0.035 Uiso 0.333(3) 1 calc PR B 2
C37' C 0.2514(3) 0.5715(3) 0.0477(3) 0.0265(17) Uani 0.333(3) 1 d PG B 2
H37B H 0.3136 0.5719 0.0235 0.032 Uiso 0.333(3) 1 calc PR B 2
C38' C 0.2195(4) 0.6671(3) 0.0892(3) 0.0287(19) Uani 0.333(3) 1 d PG B 2
H38B H 0.2599 0.7329 0.0934 0.034 Uiso 0.333(3) 1 calc PR B 2
C39' C 0.1285(4) 0.6664(2) 0.1246(3) 0.0150(15) Uani 0.333(3) 1 d PGU B 2
H39B H 0.1067 0.7318 0.1530 0.018 Uiso 0.333(3) 1 calc PR B 2
O25' O 0.2654(5) 0.3270(4) -0.0574(3) 0.0274(13) Uani 0.333(3) 1 d P B 2
O25" O -0.0294(5) 0.1134(4) 0.0315(3) 0.0640(14) Uani 0.50 1 d P C 2

loop_
_atom_site_aniso_label
_atom_site_aniso_U_11
_atom_site_aniso_U_22
_atom_site_aniso_U_33
_atom_site_aniso_U_23
_atom_site_aniso_U_13
_atom_site_aniso_U_12
S1 0.0454(4) 0.0184(3) 0.0223(3) 0.0063(2) -0.0050(3) -0.0142(3)
S2 0.0158(3) 0.0133(3) 0.0245(3) 0.0030(2) 0.0065(2) -0.0001(2)
S3 0.0239(3) 0.0182(3) 0.0205(3) -0.0013(2) 0.0096(2) -0.0011(2)
O1 0.0280(9) 0.0153(8) 0.0206(8) 0.0007(6) 0.0023(7) -0.0060(7)
O2 0.0164(8) 0.0208(8) 0.0186(8) 0.0012(6) 0.0047(6) -0.0023(6)
O3 0.0184(8) 0.0167(8) 0.0297(9) 0.0087(7) 0.0084(7) 0.0030(6)
O4 0.019(2) 0.0202(17) 0.027(3) -0.002(2) -0.004(2) -0.007(2)
O5 0.022(2) 0.0217(15) 0.0276(16) 0.0057(12) -0.0031(13) 0.0009(13)
O6 0.041(2) 0.0311(18) 0.013(3) -0.0085(19) 0.013(2) -0.0159(14)
O4' 0.009(3) 0.023(4) 0.031(6) -0.004(4) -0.012(4) -0.003(3)
O5' 0.033(5) 0.024(3) 0.026(3) 0.008(3) -0.010(3) -0.003(3)
O6' 0.054(5) 0.042(4) 0.005(5) -0.012(3) 0.011(4) -0.025(3)
O7 0.0283(9) 0.0232(9) 0.0266(9) 0.0005(7) 0.0129(8) -0.0035(7)
O8 0.0172(8) 0.0284(10) 0.0352(10) 0.0121(8) 0.0045(7) 0.0031(7)
O9 0.0179(8) 0.0137(8) 0.0308(9) 0.0029(7) 0.0075(7) -0.0008(6)
O10 0.0285(9) 0.0282(10) 0.0300(10) 0.0082(8) 0.0142(8) -0.0014(8)
O11 0.0345(11) 0.0501(14) 0.0376(12) -0.0247(10) 0.0124(9) -0.0041(10)
O12 0.0368(11) 0.0358(11) 0.0447(12) 0.0182(9) 0.0213(9) 0.0166(9)
O13 0.0335(10) 0.0199(9) 0.0283(10) 0.0038(7) 0.0036(8) -0.0011(7)
O15 0.0582(14) 0.0276(11) 0.0350(12) -0.0120(9) 0.0064(10) -0.0022(10)
O16 0.0203(9) 0.0224(10) 0.0388(11) 0.0026(8) 0.0043(8) 0.0022(7)
O17 0.0344(11) 0.0261(10) 0.0304(11) 0.0019(8) 0.0005(9) 0.0015(8)
O18 0.0285(10) 0.0294(10) 0.0305(10) 0.0130(8) 0.0041(8) -0.0001(8)
O19 0.0334(11) 0.0278(11) 0.0353(11) 0.0090(8) 0.0046(9) 0.0022(8)
O20 0.0374(11) 0.0406(13) 0.0394(12) 0.0141(10) 0.0115(10) 0.0128(10)
O21 0.0465(13) 0.0640(16) 0.0548(14) 0.0432(13) 0.0186(12) 0.0283(12)
O22 0.0286(12) 0.0331(14) 0.116(2) -0.0110(15) -0.0167(15) 0.0013(10)
O23 0.080(2) 0.084(2) 0.0306(13) 0.0189(14) -0.0128(14) -0.0474(16)
O24 0.0261(12) 0.0377(15) 0.128(3) -0.0292(15) 0.0086(15) -0.0004(10)
N1 0.0264(11) 0.0175(10) 0.0300(11) 0.0070(8) 0.0148(9) 0.0012(8)
N3 0.0295(12) 0.0330(13) 0.0211(11) -0.0016(9) 0.0017(9) -0.0051(10)
C1 0.0178(11) 0.0144(11) 0.0167(11) 0.0046(8) 0.0038(9) -0.0025(8)
C2 0.0181(11) 0.0147(11) 0.0215(11) 0.0073(9) 0.0038(9) -0.0022(8)
C3 0.0230(12) 0.0199(12) 0.0225(12) 0.0105(10) -0.0030(10) -0.0064(9)
C4 0.0310(13) 0.0159(11) 0.0199(12) 0.0059(9) 0.0010(10) -0.0074(10)
C5 0.0285(12) 0.0133(11) 0.0194(11) 0.0056(9) 0.0034(10) -0.0020(9)
C6 0.0202(11) 0.0143(11) 0.0173(11) 0.0061(8) 0.0042(9) -0.0003(8)
C7 0.0163(11) 0.0154(11) 0.0236(12) 0.0091(9) 0.0020(9) -0.0021(8)
C8 0.0187(11) 0.0141(10) 0.0174(11) 0.0035(8) 0.0038(9) 0.0018(8)
C9 0.0161(10) 0.0090(10) 0.0203(11) 0.0026(8) 0.0057(9) 0.0006(8)
C10 0.0162(10) 0.0098(10) 0.0186(11) 0.0038(8) 0.0030(9) 0.0021(8)
C11 0.0166(11) 0.0112(10) 0.0206(11) 0.0036(8) 0.0032(9) 0.0019(8)
C12 0.0173(11) 0.0097(10) 0.0218(11) 0.0026(8) 0.0060(9) 0.0014(8)
C13 0.0212(11) 0.0113(10) 0.0192(11) 0.0031(8) 0.0078(9) 0.0018(8)
C14 0.0189(11) 0.0079(9) 0.0199(11) 0.0032(8) 0.0030(9) 0.0022(8)
C15 0.0212(11) 0.0111(10) 0.0160(11) 0.0037(8) 0.0018(9) -0.0002(8)
C16 0.0151(10) 0.0155(11) 0.0144(10) 0.0054(8) 0.0016(8) 0.0010(8)
C17 0.0178(11) 0.0134(10) 0.0139(10) 0.0043(8) -0.0003(8) -0.0012(8)
C18 0.0199(11) 0.0167(11) 0.0141(10) 0.0035(8) 0.0024(9) -0.0034(9)
C19 0.0216(11) 0.0155(11) 0.0147(10) 0.0008(8) 0.0053(9) -0.0023(9)
C20 0.0222(11) 0.0121(10) 0.0151(11) 0.0023(8) 0.0024(9) -0.0020(8)
C21 0.0175(11) 0.0131(10) 0.0138(10) 0.0047(8) 0.0003(8) -0.0026(8)
C22 0.0254(12) 0.0211(12) 0.0277(13) 0.0028(10) 0.0133(10) -0.0014(10)
C23 0.0254(13) 0.0284(14) 0.0252(13) 0.0024(10) 0.0087(11) -0.0032(10)
C24 0.0280(13) 0.0290(14) 0.0329(14) 0.0117(11) 0.0127(11) 0.0073(11)
C25 0.0281(13) 0.0186(12) 0.0322(14) 0.0049(10) 0.0151(11) 0.0048(10)
C26 0.0242(12) 0.0177(12) 0.0264(12) 0.0043(9) 0.0148(10) 0.0016(9)
C27 0.0208(11) 0.0198(12) 0.0244(12) 0.0041(9) 0.0128(10) 0.0018(9)
C28 0.0231(12) 0.0281(13) 0.0280(13) 0.0085(11) 0.0095(11) 0.0028(10)
C29 0.0257(13) 0.0272(14) 0.0277(13) 0.0042(10) 0.0094(11) -0.0022(10)
C30 0.0256(12) 0.0204(12) 0.0282(13) 0.0031(10) 0.0140(11) -0.0012(10)
C40 0.0418(16) 0.0259(14) 0.0263(14) -0.0025(11) 0.0124(12) -0.0018(12)
C41 0.0541(19) 0.0266(15) 0.0349(16) 0.0053(12) 0.0190(14) 0.0072(13)
C42 0.0397(16) 0.0393(17) 0.0298(15) 0.0125(12) 0.0129(13) 0.0113(13)
C43 0.0288(13) 0.0342(15) 0.0238(13) 0.0051(11) 0.0060(11) -0.0001(11)
C44 0.0223(12) 0.0270(13) 0.0222(12) 0.0005(10) 0.0084(10) -0.0021(10)
C45 0.0256(12) 0.0270(13) 0.0203(12) -0.0003(10) 0.0093(10) -0.0025(10)
C46 0.0306(14) 0.0367(16) 0.0301(14) 0.0031(12) 0.0034(12) 0.0063(12)
C47 0.0402(16) 0.0275(15) 0.0317(15) -0.0037(11) 0.0059(12) 0.0077(12)
C48 0.0308(14) 0.0270(14) 0.0242(13) -0.0048(10) 0.0043(11) -0.0019(11)
O14 0.0281(15) 0.0342(17) 0.0302(16) -0.0084(12) 0.0052(12) 0.0056(12)
C31 0.028(2) 0.025(2) 0.020(2) 0.004(2) -0.0061(17) 0.001(2)
C32 0.034(2) 0.023(2) 0.031(2) 0.0099(16) -0.0024(18) -0.0017(17)
C33 0.028(2) 0.032(2) 0.032(2) 0.017(2) 0.0020(18) -0.0058(19)
C34 0.025(2) 0.038(3) 0.028(3) 0.016(2) 0.0100(19) 0.010(2)
C35 0.0217(18) 0.026(2) 0.0198(18) 0.0095(15) 0.0016(14) 0.0041(15)
C36 0.0209(19) 0.0275(19) 0.0157(18) 0.0090(14) 0.0031(16) 0.0037(16)
N2 0.0168(16) 0.026(2) 0.0221(18) 0.0122(15) -0.0004(13) 0.0014(15)
C37 0.025(2) 0.033(2) 0.023(2) 0.0171(18) -0.0021(17) -0.0062(18)
C38 0.033(2) 0.026(2) 0.022(2) 0.0007(15) 0.0015(18) 0.0044(16)
C39 0.025(2) 0.030(2) 0.022(2) 0.0068(18) -0.0009(18) 0.0059(18)
O25 0.0324(16) 0.062(2) 0.0252(15) 0.0103(14) 0.0119(13) -0.0012(15)
O14' 0.039(4) 0.017(3) 0.027(3) -0.001(3) 0.007(3) 0.000(3)
C31' 0.033(4) 0.027(4) 0.016(4) 0.000(3) 0.012(3) 0.010(3)
C32' 0.019(4) 0.022(5) 0.030(5) 0.015(4) -0.003(3) -0.006(4)
C33' 0.011(4) 0.058(7) 0.024(5) 0.013(5) 0.009(3) 0.017(4)
C34' 0.024(5) 0.027(5) 0.040(5) 0.004(4) 0.001(4) -0.006(3)
C35' 0.024(4) 0.022(4) 0.021(4) 0.006(3) -0.002(3) 0.002(3)
C36' 0.023(3) 0.021(3) 0.013(3) -0.004(2) -0.008(3) 0.004(3)
N2' 0.030(4) 0.011(4) 0.046(5) 0.011(3) 0.005(3) 0.010(3)
C37' 0.025(4) 0.027(4) 0.026(4) 0.003(3) 0.004(3) 0.001(3)
C38' 0.039(5) 0.029(5) 0.021(4) 0.010(3) 0.008(4) -0.007(4)
C39' 0.023(3) 0.017(3) 0.005(3) 0.000(2) 0.005(2) 0.003(2)
O25' 0.030(3) 0.024(3) 0.028(3) 0.003(2) 0.008(2) 0.003(2)
O25" 0.074(4) 0.050(3) 0.065(4) 0.011(3) 0.012(3) 0.002(3)

loop_
_atom_type_symbol
_atom_type_description
_atom_type_scat_dispersion_real
_atom_type_scat_dispersion_imag
_atom_type_scat_source
C C 0.0033 0.0016 'International Tables Vol C Tables 4.2.6.8 and 6.1.1.4'
H H 0.0000 0.0000 'International Tables Vol C Tables 4.2.6.8 and 6.1.1.4'
N N 0.0061 0.0033 'International Tables Vol C Tables 4.2.6.8 and 6.1.1.4'
O O 0.0106 0.0060 'International Tables Vol C Tables 4.2.6.8 and 6.1.1.4'
S S 0.1246 0.1234 'International Tables Vol C Tables 4.2.6.8 and 6.1.1.4'

loop_
_geom_angle_atom_site_label_1
_geom_angle_atom_site_label_2
_geom_angle_atom_site_label_3
_geom_angle
_geom_angle_site_symmetry_1
_geom_angle_site_symmetry_3
_geom_angle_publ_flag
O6 S1 O4' 118.8(9) . . ?
O6 S1 O5' 85.3(4) . . ?
O4' S1 O5' 122.0(5) . . ?
O6 S1 O4 113.4(4) . . ?
O4' S1 O4 14.3(7) . . ?
O5' S1 O4 136.2(4) . . ?
O6 S1 O5 117.3(2) . . ?
O4' S1 O5 92.8(5) . . ?
O5' S1 O5 34.7(3) . . ?
O4 S1 O5 106.6(3) . . ?
O6 S1 O6' 16.6(5) . . ?
O4' S1 O6' 109.9(8) . . ?
O5' S1 O6' 101.9(4) . . ?
O4 S1 O6' 101.6(7) . . ?
O5 S1 O6' 133.7(4) . . ?
O6 S1 C4 109.8(3) . . ?
O4' S1 C4 110.9(8) . . ?
O5' S1 C4 107.3(2) . . ?
O4 S1 C4 102.8(4) . . ?
O5 S1 C4 105.70(14) . . ?
O6' S1 C4 102.9(6) . . ?
O8 S2 O9 112.68(11) . . ?
O8 S2 O7 112.77(11) . . ?
O9 S2 O7 110.89(10) . . ?
O8 S2 C12 107.01(10) . . ?
O9 S2 C12 106.76(10) . . ?
O7 S2 C12 106.26(11) . . ?
O12 S3 O10 112.98(12) . . ?
O12 S3 O11 111.95(14) . . ?
O10 S3 O11 111.57(13) . . ?
O12 S3 C19 108.38(11) . . ?
O10 S3 C19 106.14(11) . . ?
O11 S3 C19 105.29(11) . . ?
C1 O1 H1 109.5 . . ?
C9 O2 H2 109.5 . . ?
C16 O3 H3 109.5 . . ?
C22 O13 H13 109.5 . . ?
C40 O15 H15 109.5 . . ?
H16A O16 H16B 107(3) . . ?
H17A O17 H17B 115(4) . . ?
H18A O18 H18B 106(3) . . ?
H19A O19 H19B 112(3) . . ?
H20A O20 H20B 114(4) . . ?
H21A O21 H21B 103(4) . . ?
H22A O22 H22B 99(5) . . ?
H23A O23 H23B 91(5) . . ?
H24A O24 H24B 110(5) . . ?
C28 N1 C27 122.8(2) . . ?
C28 N1 H1A 118.6 . . ?
C27 N1 H1A 118.6 . . ?
C46 N3 C45 122.8(2) . . ?
C46 N3 H3C 118.6 . . ?
C45 N3 H3C 118.6 . . ?
O1 C1 C2 119.6(2) . . ?
O1 C1 C6 119.05(19) . . ?
C2 C1 C6 121.4(2) . . ?
C3 C2 C1 118.9(2) . . ?
C3 C2 C7 120.7(2) . . ?
C1 C2 C7 120.4(2) . . ?
C2 C3 C4 120.5(2) . . ?
C2 C3 H3A 119.8 . . ?
C4 C3 H3A 119.8 . . ?
C3 C4 C5 119.9(2) . . ?
C3 C4 S1 120.48(19) . . ?
C5 C4 S1 119.58(18) . . ?
C6 C5 C4 121.0(2) . . ?
C6 C5 H5 119.5 . . ?
C4 C5 H5 119.5 . . ?
C5 C6 C1 118.3(2) . . ?
C5 C6 C8 120.6(2) . . ?
C1 C6 C8 121.0(2) . . ?
C2 C7 C21 116.15(19) . 2_666 ?
C2 C7 H7A 108.3 . . ?
C21 C7 H7A 108.3 2_666 . ?
C2 C7 H7B 108.3 . . ?
C21 C7 H7B 108.3 2_666 . ?
H7A C7 H7B 107.4 . . ?
C6 C8 C10 114.13(18) . . ?
C6 C8 H8A 108.7 . . ?
C10 C8 H8A 108.7 . . ?
C6 C8 H8B 108.7 . . ?
C10 C8 H8B 108.7 . . ?
H8A C8 H8B 107.6 . . ?
O2 C9 C14 116.63(19) . . ?
O2 C9 C10 121.21(19) . . ?
C14 C9 C10 122.1(2) . . ?
C11 C10 C9 118.0(2) . . ?
C11 C10 C8 122.1(2) . . ?
C9 C10 C8 119.90(19) . . ?
C10 C11 C12 120.1(2) . . ?
C10 C11 H11 119.9 . . ?
C12 C11 H11 119.9 . . ?
C13 C12 C11 120.9(2) . . ?
C13 C12 S2 118.41(17) . . ?
C11 C12 S2 120.66(17) . . ?
C14 C13 C12 120.4(2) . . ?
C14 C13 H13A 119.8 . . ?
C12 C13 H13A 119.8 . . ?
C13 C14 C9 118.4(2) . . ?
C13 C14 C15 120.2(2) . . ?
C9 C14 C15 121.3(2) . . ?
C14 C15 C17 110.33(17) . . ?
C14 C15 H15A 109.6 . . ?
C17 C15 H15A 109.6 . . ?
C14 C15 H15B 109.6 . . ?
C17 C15 H15B 109.6 . . ?
H15A C15 H15B 108.1 . . ?
O3 C16 C17 124.3(2) . . ?
O3 C16 C21 114.55(19) . . ?
C17 C16 C21 121.1(2) . . ?
C18 C17 C16 118.3(2) . . ?
C18 C17 C15 118.5(2) . . ?
C16 C17 C15 123.1(2) . . ?
C19 C18 C17 121.1(2) . . ?
C19 C18 H18 119.4 . . ?
C17 C18 H18 119.4 . . ?
C18 C19 C20 120.0(2) . . ?
C18 C19 S3 120.27(17) . . ?
C20 C19 S3 119.74(18) . . ?
C21 C20 C19 120.3(2) . . ?
C21 C20 H20 119.8 . . ?
C19 C20 H20 119.8 . . ?
C20 C21 C16 119.1(2) . . ?
C20 C21 C7 123.8(2) . 2_666 ?
C16 C21 C7 117.1(2) . 2_666 ?
O13 C22 C23 126.1(2) . . ?
O13 C22 C27 115.2(2) . . ?
C23 C22 C27 118.6(2) . . ?
C22 C23 C24 120.8(2) . . ?
C22 C23 H23 119.6 . . ?
C24 C23 H23 119.6 . . ?
C25 C24 C23 121.3(2) . . ?
C25 C24 H24 119.3 . . ?
C23 C24 H24 119.3 . . ?
C24 C25 C26 119.4(2) . . ?
C24 C25 H25 120.3 . . ?
C26 C25 H25 120.3 . . ?
C30 C26 C27 117.4(2) . . ?
C30 C26 C25 123.9(2) . . ?
C27 C26 C25 118.7(2) . . ?
N1 C27 C22 119.8(2) . . ?
N1 C27 C26 119.1(2) . . ?
C22 C27 C26 121.1(2) . . ?
N1 C28 C29 120.4(2) . . ?
N1 C28 H28 119.8 . . ?
C29 C28 H28 119.8 . . ?
C30 C29 C28 119.4(2) . . ?
C30 C29 H29 120.3 . . ?
C28 C29 H29 120.3 . . ?
C29 C30 C26 120.9(2) . . ?
C29 C30 H30 119.6 . . ?
C26 C30 H30 119.6 . . ?
O15 C40 C41 125.8(3) . . ?
O15 C40 C45 115.5(3) . . ?
C41 C40 C45 118.6(3) . . ?
C40 C41 C42 120.5(3) . . ?
C40 C41 H41 119.8 . . ?
C42 C41 H41 119.8 . . ?
C43 C42 C41 121.8(3) . . ?
C43 C42 H42 119.1 . . ?
C41 C42 H42 119.1 . . ?
C42 C43 C44 119.3(3) . . ?
C42 C43 H43 120.4 . . ?
C44 C43 H43 120.4 . . ?
C48 C44 C45 117.9(2) . . ?
C48 C44 C43 123.8(2) . . ?
C45 C44 C43 118.3(2) . . ?
N3 C45 C40 119.8(2) . . ?
N3 C45 C44 118.7(2) . . ?
C40 C45 C44 121.5(2) . . ?
N3 C46 C47 121.0(3) . . ?
N3 C46 H46 119.5 . . ?
C47 C46 H46 119.5 . . ?
C48 C47 C46 118.9(3) . . ?
C48 C47 H47 120.5 . . ?
C46 C47 H47 120.5 . . ?
C47 C48 C44 120.8(2) . . ?
C47 C48 H48 119.6 . . ?
C44 C48 H48 119.6 . . ?
C31 O14 H14A 109.5 . . ?
O14 C31 C32 125.88(17) . . ?
O14 C31 C36 114.12(17) . . ?
C32 C31 C36 120.0 . . ?
C31 C32 C33 120.0 . . ?
C31 C32 H32A 120.0 . . ?
C33 C32 H32A 120.0 . . ?
C34 C33 C32 120.0 . . ?
C34 C33 H33A 120.0 . . ?
C32 C33 H33A 120.0 . . ?
C33 C34 C35 120.0 . . ?
C33 C34 H34A 120.0 . . ?
C35 C34 H34A 120.0 . . ?
C36 C35 C34 120.0 . . ?
C36 C35 C39 120.0 . . ?
C34 C35 C39 120.0 . . ?
C35 C36 N2 120.0 . . ?
C35 C36 C31 120.0 . . ?
N2 C36 C31 120.0 . . ?
C36 N2 C37 120.0 . . ?
C36 N2 H2A 120.0 . . ?
C37 N2 H2A 120.0 . . ?
C38 C37 N2 120.0 . . ?
C38 C37 H37A 120.0 . . ?
N2 C37 H37A 120.0 . . ?
C39 C38 C37 120.0 . . ?
C39 C38 H38A 120.0 . . ?
C37 C38 H38A 120.0 . . ?
C38 C39 C35 120.0 . . ?
C38 C39 H39A 120.0 . . ?
C35 C39 H39A 120.0 . . ?
C31' O14' H14B 109.5 . . ?
O14' C31' C32' 125.5(3) . . ?
O14' C31' C36' 114.4(3) . . ?
C32' C31' C36' 120.0 . . ?
C33' C32' C31' 120.0 . . ?
C33' C32' H32B 120.0 . . ?
C31' C32' H32B 120.0 . . ?
C32' C33' C34' 120.0 . . ?
C32' C33' H33B 120.0 . . ?
C34' C33' H33B 120.0 . . ?
C33' C34' C35' 120.0 . . ?
C33' C34' H34B 120.0 . . ?
C35' C34' H34B 120.0 . . ?
C34' C35' C36' 120.0 . . ?
C34' C35' C39' 120.0 . . ?
C36' C35' C39' 120.0 . . ?
C35' C36' N2' 120.0 . . ?
C35' C36' C31' 120.0 . . ?
N2' C36' C31' 120.0 . . ?
C37' N2' C36' 120.0 . . ?
C37' N2' H2'A 120.0 . . ?
C36' N2' H2'A 120.0 . . ?
C38' C37' N2' 120.0 . . ?
C38' C37' H37B 120.0 . . ?
N2' C37' H37B 120.0 . . ?
C37' C38' C39' 120.0 . . ?
C37' C38' H38B 120.0 . . ?
C39' C38' H38B 120.0 . . ?
C38' C39' C35' 120.0 . . ?
C38' C39' H39B 120.0 . . ?
C35' C39' H39B 120.0 . . ?

loop_
_geom_bond_atom_site_label_1
_geom_bond_atom_site_label_2
_geom_bond_distance
_geom_bond_site_symmetry_2
_geom_bond_publ_flag
S1 O6 1.407(4) . ?
S1 O4' 1.412(8) . ?
S1 O5' 1.464(5) . ?
S1 O4 1.488(4) . ?
S1 O5 1.502(3) . ?
S1 O6' 1.518(8) . ?
S1 C4 1.765(2) . ?
S2 O8 1.4501(18) . ?
S2 O9 1.4613(17) . ?
S2 O7 1.4671(18) . ?
S2 C12 1.762(2) . ?
S3 O12 1.439(2) . ?
S3 O10 1.4561(18) . ?
S3 O11 1.465(2) . ?
S3 C19 1.765(2) . ?
O1 C1 1.367(3) . ?
O1 H1 0.8400 . ?
O2 C9 1.371(3) . ?
O2 H2 0.8400 . ?
O3 C16 1.358(3) . ?
O3 H3 0.8400 . ?
O13 C22 1.359(3) . ?
O13 H13 0.8400 . ?
O15 C40 1.356(3) . ?
O15 H15 0.8400 . ?
O16 H16A 0.857(10) . ?
O16 H16B 0.857(10) . ?
O17 H17A 0.847(10) . ?
O17 H17B 0.848(10) . ?
O18 H18A 0.849(10) . ?
O18 H18B 0.848(10) . ?
O19 H19A 0.849(10) . ?
O19 H19B 0.851(10) . ?
O20 H20A 0.865(10) . ?
O20 H20B 0.874(10) . ?
O21 H21A 0.836(10) . ?
O21 H21B 0.848(10) . ?
O22 H22A 0.856(10) . ?
O22 H22B 0.852(11) . ?
O23 H23A 0.854(10) . ?
O23 H23B 0.850(10) . ?
O24 H24A 0.845(10) . ?
O24 H24B 0.847(11) . ?
N1 C28 1.318(3) . ?
N1 C27 1.379(3) . ?
N1 H1A 0.8800 . ?
N3 C46 1.310(4) . ?
N3 C45 1.369(3) . ?
N3 H3C 0.8800 . ?
C1 C2 1.400(3) . ?
C1 C6 1.404(3) . ?
C2 C3 1.389(3) . ?
C2 C7 1.508(3) . ?
C3 C4 1.393(3) . ?
C3 H3A 0.9500 . ?
C4 C5 1.394(3) . ?
C5 C6 1.387(3) . ?
C5 H5 0.9500 . ?
C6 C8 1.510(3) . ?
C7 C21 1.511(3) 2_666 ?
C7 H7A 0.9900 . ?
C7 H7B 0.9900 . ?
C8 C10 1.523(3) . ?
C8 H8A 0.9900 . ?
C8 H8B 0.9900 . ?
C9 C14 1.398(3) . ?
C9 C10 1.407(3) . ?
C10 C11 1.392(3) . ?
C11 C12 1.394(3) . ?
C11 H11 0.9500 . ?
C12 C13 1.387(3) . ?
C13 C14 1.385(3) . ?
C13 H13A 0.9500 . ?
C14 C15 1.519(3) . ?
C15 C17 1.520(3) . ?
C15 H15A 0.9900 . ?
C15 H15B 0.9900 . ?
C16 C17 1.395(3) . ?
C16 C21 1.413(3) . ?
C17 C18 1.395(3) . ?
C18 C19 1.386(3) . ?
C18 H18 0.9500 . ?
C19 C20 1.397(3) . ?
C20 C21 1.383(3) . ?
C20 H20 0.9500 . ?
C21 C7 1.511(3) 2_666 ?
C22 C23 1.367(4) . ?
C22 C27 1.411(4) . ?
C23 C24 1.417(4) . ?
C23 H23 0.9500 . ?
C24 C25 1.365(4) . ?
C24 H24 0.9500 . ?
C25 C26 1.417(3) . ?
C25 H25 0.9500 . ?
C26 C30 1.413(4) . ?
C26 C27 1.417(3) . ?
C28 C29 1.397(4) . ?
C28 H28 0.9500 . ?
C29 C30 1.375(4) . ?
C29 H29 0.9500 . ?
C30 H30 0.9500 . ?
C40 C41 1.371(4) . ?
C40 C45 1.410(4) . ?
C41 C42 1.406(4) . ?
C41 H41 0.9500 . ?
C42 C43 1.369(4) . ?
C42 H42 0.9500 . ?
C43 C44 1.421(4) . ?
C43 H43 0.9500 . ?
C44 C48 1.410(4) . ?
C44 C45 1.410(4) . ?
C46 C47 1.392(4) . ?
C46 H46 0.9500 . ?
C47 C48 1.365(4) . ?
C47 H47 0.9500 . ?
C48 H48 0.9500 . ?
O14 C31 1.386(3) . ?
O14 H14A 0.8400 . ?
C31 C32 1.3900 . ?
C31 C36 1.3900 . ?
C32 C33 1.3900 . ?
C32 H32A 0.9500 . ?
C33 C34 1.3900 . ?
C33 H33A 0.9500 . ?
C34 C35 1.3900 . ?
C34 H34A 0.9500 . ?
C35 C36 1.3900 . ?
C35 C39 1.3900 . ?
C36 N2 1.3900 . ?
N2 C37 1.3900 . ?
N2 H2A 0.8800 . ?
C37 C38 1.3900 . ?
C37 H37A 0.9500 . ?
C38 C39 1.3900 . ?
C38 H38A 0.9500 . ?
C39 H39A 0.9500 . ?
O14' C31' 1.362(7) . ?
O14' H14B 0.8400 . ?
C31' C32' 1.3900 . ?
C31' C36' 1.3900 . ?
C32' C33' 1.3900 . ?
C32' H32B 0.9500 . ?
C33' C34' 1.3900 . ?
C33' H33B 0.9500 . ?
C34' C35' 1.3900 . ?
C34' H34B 0.9500 . ?
C35' C36' 1.3900 . ?
C35' C39' 1.3900 . ?
C36' N2' 1.3900 . ?
N2' C37' 1.3900 . ?
N2' H2'A 0.8800 . ?
C37' C38' 1.3900 . ?
C37' H37B 0.9500 . ?
C38' C39' 1.3900 . ?
C38' H38B 0.9500 . ?
C39' H39B 0.9500 . ?

loop_
_geom_torsion_atom_site_label_1
_geom_torsion_atom_site_label_2
_geom_torsion_atom_site_label_3
_geom_torsion_atom_site_label_4
_geom_torsion
_geom_torsion_site_symmetry_1
_geom_torsion_site_symmetry_2
_geom_torsion_site_symmetry_3
_geom_torsion_site_symmetry_4
_geom_torsion_publ_flag
O1 C1 C2 C3 178.5(2) . . . . ?
C6 C1 C2 C3 -2.1(3) . . . . ?
O1 C1 C2 C7 0.7(3) . . . . ?
C6 C1 C2 C7 -179.9(2) . . . . ?
C1 C2 C3 C4 0.6(4) . . . . ?
C7 C2 C3 C4 178.4(2) . . . . ?
C2 C3 C4 C5 1.2(4) . . . . ?
C2 C3 C4 S1 -175.80(19) . . . . ?
O6 S1 C4 C3 -140.2(3) . . . . ?
O4' S1 C4 C3 86.5(7) . . . . ?
O5' S1 C4 C3 -49.0(5) . . . . ?
O4 S1 C4 C3 98.8(4) . . . . ?
O5 S1 C4 C3 -12.7(3) . . . . ?
O6' S1 C4 C3 -156.0(5) . . . . ?
O6 S1 C4 C5 42.7(3) . . . . ?
O4' S1 C4 C5 -90.5(7) . . . . ?
O5' S1 C4 C5 134.0(5) . . . . ?
O4 S1 C4 C5 -78.2(4) . . . . ?
O5 S1 C4 C5 170.2(3) . . . . ?
O6' S1 C4 C5 27.0(5) . . . . ?
C3 C4 C5 C6 -1.7(4) . . . . ?
S1 C4 C5 C6 175.37(18) . . . . ?
C4 C5 C6 C1 0.3(3) . . . . ?
C4 C5 C6 C8 -179.4(2) . . . . ?
O1 C1 C6 C5 -179.0(2) . . . . ?
C2 C1 C6 C5 1.6(3) . . . . ?
O1 C1 C6 C8 0.8(3) . . . . ?
C2 C1 C6 C8 -178.7(2) . . . . ?
C3 C2 C7 C21 115.6(2) . . . 2_666 ?
C1 C2 C7 C21 -66.6(3) . . . 2_666 ?
C5 C6 C8 C10 92.1(3) . . . . ?
C1 C6 C8 C10 -87.6(3) . . . . ?
O2 C9 C10 C11 -179.18(19) . . . . ?
C14 C9 C10 C11 4.2(3) . . . . ?
O2 C9 C10 C8 1.1(3) . . . . ?
C14 C9 C10 C8 -175.53(19) . . . . ?
C6 C8 C10 C11 -27.6(3) . . . . ?
C6 C8 C10 C9 152.1(2) . . . . ?
C9 C10 C11 C12 -1.4(3) . . . . ?
C8 C10 C11 C12 178.30(19) . . . . ?
C10 C11 C12 C13 -1.7(3) . . . . ?
C10 C11 C12 S2 176.28(16) . . . . ?
O8 S2 C12 C13 -144.43(18) . . . . ?
O9 S2 C12 C13 94.69(19) . . . . ?
O7 S2 C12 C13 -23.7(2) . . . . ?
O8 S2 C12 C11 37.5(2) . . . . ?
O9 S2 C12 C11 -83.38(19) . . . . ?
O7 S2 C12 C11 158.22(17) . . . . ?
C11 C12 C13 C14 2.2(3) . . . . ?
S2 C12 C13 C14 -175.83(16) . . . . ?
C12 C13 C14 C9 0.5(3) . . . . ?
C12 C13 C14 C15 -175.90(19) . . . . ?
O2 C9 C14 C13 179.49(18) . . . . ?
C10 C9 C14 C13 -3.7(3) . . . . ?
O2 C9 C14 C15 -4.2(3) . . . . ?
C10 C9 C14 C15 172.61(19) . . . . ?
C13 C14 C15 C17 92.0(2) . . . . ?
C9 C14 C15 C17 -84.3(2) . . . . ?
O3 C16 C17 C18 -179.9(2) . . . . ?
C21 C16 C17 C18 2.5(3) . . . . ?
O3 C16 C17 C15 3.4(3) . . . . ?
C21 C16 C17 C15 -174.32(19) . . . . ?
C14 C15 C17 C18 -75.7(2) . . . . ?
C14 C15 C17 C16 101.1(2) . . . . ?
C16 C17 C18 C19 -1.6(3) . . . . ?
C15 C17 C18 C19 175.3(2) . . . . ?
C17 C18 C19 C20 -0.1(3) . . . . ?
C17 C18 C19 S3 179.70(17) . . . . ?
O12 S3 C19 C18 116.5(2) . . . . ?
O10 S3 C19 C18 -5.1(2) . . . . ?
O11 S3 C19 C18 -123.5(2) . . . . ?
O12 S3 C19 C20 -63.7(2) . . . . ?
O10 S3 C19 C20 174.66(18) . . . . ?
O11 S3 C19 C20 56.2(2) . . . . ?
C18 C19 C20 C21 1.1(3) . . . . ?
S3 C19 C20 C21 -178.73(17) . . . . ?
C19 C20 C21 C16 -0.3(3) . . . . ?
C19 C20 C21 C7 -178.0(2) . . . 2_666 ?
O3 C16 C21 C20 -179.43(19) . . . . ?
C17 C16 C21 C20 -1.5(3) . . . . ?
O3 C16 C21 C7 -1.6(3) . . . 2_666 ?
C17 C16 C21 C7 176.32(19) . . . 2_666 ?
O13 C22 C23 C24 -179.0(2) . . . . ?
C27 C22 C23 C24 -0.1(4) . . . . ?
C22 C23 C24 C25 -0.5(4) . . . . ?
C23 C24 C25 C26 0.6(4) . . . . ?
C24 C25 C26 C30 179.8(2) . . . . ?
C24 C25 C26 C27 -0.1(3) . . . . ?
C28 N1 C27 C22 179.5(2) . . . . ?
C28 N1 C27 C26 -0.8(3) . . . . ?
O13 C22 C27 N1 -0.7(3) . . . . ?
C23 C22 C27 N1 -179.8(2) . . . . ?
O13 C22 C27 C26 179.6(2) . . . . ?
C23 C22 C27 C26 0.6(3) . . . . ?
C30 C26 C27 N1 -0.1(3) . . . . ?
C25 C26 C27 N1 179.8(2) . . . . ?
C30 C26 C27 C22 179.5(2) . . . . ?
C25 C26 C27 C22 -0.5(3) . . . . ?
C27 N1 C28 C29 1.1(4) . . . . ?
N1 C28 C29 C30 -0.4(4) . . . . ?
C28 C29 C30 C26 -0.5(4) . . . . ?
C27 C26 C30 C29 0.8(3) . . . . ?
C25 C26 C30 C29 -179.2(2) . . . . ?
O15 C40 C41 C42 -179.4(3) . . . . ?
C45 C40 C41 C42 0.6(4) . . . . ?
C40 C41 C42 C43 -0.6(4) . . . . ?
C41 C42 C43 C44 0.6(4) . . . . ?
C42 C43 C44 C48 178.4(3) . . . . ?
C42 C43 C44 C45 -0.5(4) . . . . ?
C46 N3 C45 C40 178.3(3) . . . . ?
C46 N3 C45 C44 -0.7(4) . . . . ?
O15 C40 C45 N3 0.5(4) . . . . ?
C41 C40 C45 N3 -179.6(2) . . . . ?
O15 C40 C45 C44 179.5(2) . . . . ?
C41 C40 C45 C44 -0.5(4) . . . . ?
C48 C44 C45 N3 0.6(4) . . . . ?
C43 C44 C45 N3 179.5(2) . . . . ?
C48 C44 C45 C40 -178.4(2) . . . . ?
C43 C44 C45 C40 0.5(4) . . . . ?
C45 N3 C46 C47 0.0(4) . . . . ?
N3 C46 C47 C48 0.8(4) . . . . ?
C46 C47 C48 C44 -0.9(4) . . . . ?
C45 C44 C48 C47 0.2(4) . . . . ?
C43 C44 C48 C47 -178.7(3) . . . . ?
O14 C31 C32 C33 -179.1(2) . . . . ?
C36 C31 C32 C33 0.0 . . . . ?
C31 C32 C33 C34 0.0 . . . . ?
C32 C33 C34 C35 0.0 . . . . ?
C33 C34 C35 C36 0.0 . . . . ?
C33 C34 C35 C39 180.0 . . . . ?
C34 C35 C36 N2 180.0 . . . . ?
C39 C35 C36 N2 0.0 . . . . ?
C34 C35 C36 C31 0.0 . . . . ?
C39 C35 C36 C31 180.0 . . . . ?
O14 C31 C36 C35 179.2(2) . . . . ?
C32 C31 C36 C35 0.0 . . . . ?
O14 C31 C36 N2 -0.8(2) . . . . ?
C32 C31 C36 N2 180.0 . . . . ?
C35 C36 N2 C37 0.0 . . . . ?
C31 C36 N2 C37 180.0 . . . . ?
C36 N2 C37 C38 0.0 . . . . ?
N2 C37 C38 C39 0.0 . . . . ?
C37 C38 C39 C35 0.0 . . . . ?
C36 C35 C39 C38 0.0 . . . . ?
C34 C35 C39 C38 180.0 . . . . ?
O14' C31' C32' C33' -177.1(5) . . . . ?
C36' C31' C32' C33' 0.0 . . . . ?
C31' C32' C33' C34' 0.0 . . . . ?
C32' C33' C34' C35' 0.0 . . . . ?
C33' C34' C35' C36' 0.0 . . . . ?
C33' C34' C35' C39' 180.0 . . . . ?
C34' C35' C36' N2' 180.0 . . . . ?
C39' C35' C36' N2' 0.0 . . . . ?
C34' C35' C36' C31' 0.0 . . . . ?
C39' C35' C36' C31' 180.0 . . . . ?
O14' C31' C36' C35' 177.4(4) . . . . ?
C32' C31' C36' C35' 0.0 . . . . ?
O14' C31' C36' N2' -2.6(4) . . . . ?
C32' C31' C36' N2' 180.0 . . . . ?
C35' C36' N2' C37' 0.0 . . . . ?
C31' C36' N2' C37' 180.0 . . . . ?
C36' N2' C37' C38' 0.0 . . . . ?
N2' C37' C38' C39' 0.0 . . . . ?
C37' C38' C39' C35' 0.0 . . . . ?
C34' C35' C39' C38' 180.0 . . . . ?
C36' C35' C39' C38' 0.0 . . . . ?
